data_7214585
loop_
_publ_author_name
'Yang, Li-Rong'
'Zhang, Huai-Min'
'You, Qian-qian'
'Wu, Lan-Zhi'
'Liu, Liu'
'Song, Shuang'

_publ_section_title
;
 Coordination polymers based on
 3,3&#x2032;,4,4&#x2032;-benzophenone-tetracarboxylate and N-containing
 pillars: syntheses, structure, characterization and properties
;
_journal_issue 37
_journal_name_full CrystEngComm
_journal_page_first 7505
_journal_paper_doi 10.1039/c3ce40456k
_journal_volume 15
_journal_year 2013
_chemical_formula_moiety 'C65 H38 Mn2 N8 O9, 2(H2 O)'
_chemical_formula_sum 'C65 H42 Mn2 N8 O11'
_chemical_formula_weight 1220.95
_chemical_name_systematic
;
?
;
_space_group_IT_number 15
_symmetry_cell_setting monoclinic
_symmetry_space_group_name_Hall '-C 2yc'
_symmetry_space_group_name_H-M 'C 1 2/c 1'
_atom_sites_solution_hydrogens geom
_atom_sites_solution_primary direct
_atom_sites_solution_secondary difmap
_audit_creation_method SHELXL-97
_cell_angle_alpha 90.00
_cell_angle_beta 110.705(3)
_cell_angle_gamma 90.00
_cell_formula_units_Z 4
_cell_length_a 24.460(4)
_cell_length_b 9.9842(14)
_cell_length_c 23.479(3)
_cell_measurement_reflns_used 489
_cell_measurement_temperature 296(2)
_cell_measurement_theta_max 16.85
_cell_measurement_theta_min 2.53
_cell_volume 5363.6(13)
_computing_cell_refinement 'APEX 2'
_computing_data_collection 'APEX 2 (Bruker, 2009)'
_computing_data_reduction 'SAINT (Bruker, 2009)'
_computing_molecular_graphics 'SHELXTL (Bruker, 2009)'
_computing_publication_material SHELXTL
_computing_structure_refinement 'SHELXL-97 (Sheldrick, 2008)'
_computing_structure_solution 'SHELXS-97 (Sheldrick, 2008)'
_diffrn_ambient_temperature 296(2)
_diffrn_measured_fraction_theta_full 1.000
_diffrn_measured_fraction_theta_max 1.000
_diffrn_measurement_device_type 'Bruker Smart APEX II CCD area detector'
_diffrn_measurement_method '\f and \w scans'
_diffrn_radiation_monochromator graphite
_diffrn_radiation_source 'fine-focus sealed tube'
_diffrn_radiation_type MoK\a
_diffrn_radiation_wavelength 0.71073
_diffrn_reflns_av_R_equivalents 0.0375
_diffrn_reflns_av_sigmaI/netI 0.0465
_diffrn_reflns_limit_h_max 28
_diffrn_reflns_limit_h_min -28
_diffrn_reflns_limit_k_max 11
_diffrn_reflns_limit_k_min -11
_diffrn_reflns_limit_l_max 27
_diffrn_reflns_limit_l_min -17
_diffrn_reflns_number 13329
_diffrn_reflns_theta_full 25.00
_diffrn_reflns_theta_max 25.00
_diffrn_reflns_theta_min 2.07
_exptl_absorpt_coefficient_mu 0.547
_exptl_absorpt_correction_T_max 0.8939
_exptl_absorpt_correction_T_min 0.7950
_exptl_absorpt_correction_type multi-scan
_exptl_absorpt_process_details 'SADABS (Bruker, 2009)'
_exptl_crystal_colour yellow
_exptl_crystal_density_diffrn 1.512
_exptl_crystal_density_method 'not measured'
_exptl_crystal_description block
_exptl_crystal_F_000 2504
_exptl_crystal_size_max 0.44
_exptl_crystal_size_mid 0.32
_exptl_crystal_size_min 0.21
_refine_diff_density_max 1.627
_refine_diff_density_min -0.238
_refine_diff_density_rms 0.063
_refine_ls_extinction_method none
_refine_ls_goodness_of_fit_ref 1.073
_refine_ls_hydrogen_treatment constr
_refine_ls_matrix_type full
_refine_ls_number_parameters 389
_refine_ls_number_reflns 4710
_refine_ls_number_restraints 0
_refine_ls_restrained_S_all 1.073
_refine_ls_R_factor_all 0.0602
_refine_ls_R_factor_gt 0.0441
_refine_ls_shift/su_max 0.000
_refine_ls_shift/su_mean 0.000
_refine_ls_structure_factor_coef Fsqd
_refine_ls_weighting_details 'calc w=1/[\s^2^(Fo^2^)+(0.0752P)^2^+2.5425P] where P=(Fo^2^+2Fc^2^)/3'
_refine_ls_weighting_scheme calc
_refine_ls_wR_factor_gt 0.1279
_refine_ls_wR_factor_ref 0.1355
_reflns_number_gt 3650
_reflns_number_total 4710
_reflns_threshold_expression >2sigma(I)
_cod_data_source_file c3ce40456k.txt
_cod_data_source_block 3320
_cod_original_sg_symbol_H-M 'C 2/c'
_cod_database_code 7214585

loop_
_symmetry_equiv_pos_as_xyz
'x, y, z'
'-x, y, -z+1/2'
'x+1/2, y+1/2, z'
'-x+1/2, y+1/2, -z+1/2'
'-x, -y, -z'
'x, -y, z-1/2'
'-x+1/2, -y+1/2, -z'
'x+1/2, -y+1/2, z-1/2'

loop_
_atom_site_label
_atom_site_type_symbol
_atom_site_fract_x
_atom_site_fract_y
_atom_site_fract_z
_atom_site_U_iso_or_equiv
_atom_site_adp_type
_atom_site_occupancy
_atom_site_symmetry_multiplicity
_atom_site_calc_flag
_atom_site_refinement_flags
Mn1 Mn 0.172205(18) 0.27736(4) 0.552097(19) 0.02832(16) Uani 1 1 d .
N1 N 0.18095(10) 0.1262(2) 0.62838(10) 0.0302(5) Uani 1 1 d .
N2 N 0.15751(10) 0.3902(2) 0.63243(11) 0.0325(6) Uani 1 1 d .
N3 N 0.06459(11) 0.2636(2) 0.51597(12) 0.0361(6) Uani 1 1 d .
N4 N 0.13870(10) 0.1054(2) 0.48275(10) 0.0290(5) Uani 1 1 d .
O1 O 0.5000 0.4370(4) 0.7500 0.0588(10) Uani 1 2 d S
O2 O 0.28060(10) 0.3478(2) 0.63757(11) 0.0553(7) Uani 1 1 d .
O3 O 0.25801(8) 0.2029(2) 0.56253(9) 0.0338(5) Uani 1 1 d .
O4 O 0.16911(9) 0.4522(2) 0.50093(8) 0.0367(5) Uani 1 1 d .
O5 O 0.18957(10) 0.5857(2) 0.43532(10) 0.0493(6) Uani 1 1 d .
C1 C 0.19754(13) 0.0006(3) 0.62809(14) 0.0371(7) Uani 1 1 d .
H1 H 0.2042 -0.0310 0.5939 0.044 Uiso 1 1 calc R
C2 C 0.20550(13) -0.0870(3) 0.67632(15) 0.0420(8) Uani 1 1 d .
H2 H 0.2168 -0.1751 0.6738 0.050 Uiso 1 1 calc R
C3 C 0.19661(14) -0.0433(3) 0.72745(15) 0.0431(8) Uani 1 1 d .
H3 H 0.2019 -0.1007 0.7601 0.052 Uiso 1 1 calc R
C4 C 0.17937(13) 0.0904(3) 0.72969(14) 0.0372(7) Uani 1 1 d .
C5 C 0.17045(16) 0.1462(4) 0.78164(15) 0.0521(9) Uani 1 1 d .
H5 H 0.1741 0.0917 0.8149 0.063 Uiso 1 1 calc R
C6 C 0.15677(16) 0.2764(4) 0.78328(16) 0.0516(9) Uani 1 1 d .
H6 H 0.1510 0.3101 0.8176 0.062 Uiso 1 1 calc R
C7 C 0.15096(14) 0.3643(3) 0.73294(14) 0.0396(8) Uani 1 1 d .
C8 C 0.14023(16) 0.5018(4) 0.73346(17) 0.0523(9) Uani 1 1 d .
H8 H 0.1335 0.5399 0.7665 0.063 Uiso 1 1 calc R
C9 C 0.13966(16) 0.5789(3) 0.68643(18) 0.0541(10) Uani 1 1 d .
H9 H 0.1330 0.6705 0.6870 0.065 Uiso 1 1 calc R
C10 C 0.14927(14) 0.5202(3) 0.63625(16) 0.0449(8) Uani 1 1 d .
H10 H 0.1498 0.5752 0.6045 0.054 Uiso 1 1 calc R
C11 C 0.15927(12) 0.3135(3) 0.68108(13) 0.0302(6) Uani 1 1 d .
C12 C 0.17288(12) 0.1724(3) 0.67913(13) 0.0300(6) Uani 1 1 d .
C13 C 0.02792(14) 0.3384(3) 0.53194(16) 0.0482(9) Uani 1 1 d .
H13 H 0.0436 0.4049 0.5609 0.058 Uiso 1 1 calc R
C14 C -0.03294(15) 0.3244(4) 0.50826(18) 0.0527(9) Uani 1 1 d .
H14 H -0.0567 0.3802 0.5212 0.063 Uiso 1 1 calc R
C15 C -0.05656(14) 0.2274(3) 0.46590(17) 0.0473(9) Uani 1 1 d .
H15 H -0.0969 0.2156 0.4497 0.057 Uiso 1 1 calc R
C16 C -0.01996(13) 0.1454(3) 0.44681(14) 0.0383(7) Uani 1 1 d .
C17 C -0.04098(14) 0.0435(4) 0.40217(16) 0.0507(9) Uani 1 1 d .
H17 H -0.0811 0.0307 0.3839 0.061 Uiso 1 1 calc R
C18 C -0.00490(14) -0.0343(4) 0.38569(16) 0.0499(9) Uani 1 1 d .
H18 H -0.0202 -0.1003 0.3564 0.060 Uiso 1 1 calc R
C19 C 0.05738(13) -0.0176(3) 0.41270(14) 0.0365(7) Uani 1 1 d .
C20 C 0.09693(14) -0.1004(3) 0.39830(15) 0.0444(8) Uani 1 1 d .
H20 H 0.0832 -0.1688 0.3699 0.053 Uiso 1 1 calc R
C21 C 0.15519(14) -0.0804(3) 0.42590(14) 0.0395(7) Uani 1 1 d .
H21 H 0.1819 -0.1356 0.4173 0.047 Uiso 1 1 calc R
C22 C 0.17439(13) 0.0247(3) 0.46761(13) 0.0324(7) Uani 1 1 d .
H22 H 0.2144 0.0387 0.4857 0.039 Uiso 1 1 calc R
C23 C 0.08014(12) 0.0835(3) 0.45587(12) 0.0296(6) Uani 1 1 d .
C24 C 0.04109(12) 0.1672(3) 0.47347(13) 0.0314(7) Uani 1 1 d .
C25 C 0.5000 0.3159(5) 0.7500 0.0416(11) Uani 1 2 d S
C26 C 0.45574(13) 0.2373(3) 0.70022(14) 0.0383(7) Uani 1 1 d .
C27 C 0.47200(14) 0.1229(4) 0.67729(16) 0.0522(9) Uani 1 1 d .
H27 H 0.5102 0.0915 0.6939 0.063 Uiso 1 1 calc R
C28 C 0.43141(14) 0.0548(4) 0.62956(15) 0.0493(9) Uani 1 1 d .
H28 H 0.4430 -0.0208 0.6136 0.059 Uiso 1 1 calc R
C29 C 0.37364(12) 0.0975(3) 0.60504(12) 0.0308(7) Uani 1 1 d .
C30 C 0.35649(12) 0.2102(3) 0.63017(12) 0.0269(6) Uani 1 1 d .
C31 C 0.39845(12) 0.2792(3) 0.67662(13) 0.0314(7) Uani 1 1 d .
H31 H 0.3875 0.3561 0.6923 0.038 Uiso 1 1 calc R
C32 C 0.29354(12) 0.2580(3) 0.60874(13) 0.0298(7) Uani 1 1 d .
C33 C 0.16653(12) 0.4855(3) 0.44757(13) 0.0299(6) Uani 1 1 d .
O1W O 0.28970(12) 0.7692(2) 0.44153(12) 0.0646(8) Uani 1 1 d .
H1WA H 0.2613 0.7240 0.4445 0.078 Uiso 1 1 d R
H1WB H 0.2991 0.8223 0.4717 0.078 Uiso 1 1 d R

loop_
_atom_site_aniso_label
_atom_site_aniso_U_11
_atom_site_aniso_U_22
_atom_site_aniso_U_33
_atom_site_aniso_U_23
_atom_site_aniso_U_13
_atom_site_aniso_U_12
Mn1 0.0295(3) 0.0306(3) 0.0251(3) 0.00027(18) 0.0099(2) 0.00150(18)
N1 0.0322(13) 0.0315(13) 0.0282(13) -0.0019(11) 0.0124(11) -0.0002(10)
N2 0.0312(13) 0.0303(14) 0.0353(14) 0.0004(11) 0.0108(11) 0.0008(10)
N3 0.0358(14) 0.0348(14) 0.0378(15) 0.0002(12) 0.0132(12) 0.0022(11)
N4 0.0250(12) 0.0366(14) 0.0246(12) 0.0019(10) 0.0077(10) -0.0014(10)
O1 0.052(2) 0.046(2) 0.057(2) 0.000 -0.0071(18) 0.000
O2 0.0388(13) 0.0640(16) 0.0595(16) -0.0289(14) 0.0130(12) 0.0060(12)
O3 0.0241(10) 0.0465(12) 0.0256(11) -0.0029(9) 0.0022(9) -0.0023(9)
O4 0.0475(12) 0.0354(11) 0.0249(11) -0.0010(9) 0.0098(10) 0.0004(9)
O5 0.0627(15) 0.0368(13) 0.0446(13) 0.0028(11) 0.0143(12) -0.0132(11)
C1 0.0390(17) 0.0382(18) 0.0371(17) 0.0000(14) 0.0174(14) 0.0018(14)
C2 0.0403(18) 0.0324(17) 0.052(2) 0.0052(15) 0.0151(16) 0.0018(14)
C3 0.0444(19) 0.0427(19) 0.0392(18) 0.0143(15) 0.0112(16) -0.0003(15)
C4 0.0374(17) 0.0445(19) 0.0304(16) 0.0025(14) 0.0127(14) -0.0061(14)
C5 0.068(2) 0.061(2) 0.0334(18) 0.0039(17) 0.0251(18) -0.0085(19)
C6 0.067(2) 0.062(2) 0.0350(19) -0.0076(17) 0.0286(18) -0.0098(19)
C7 0.0398(17) 0.0445(19) 0.0376(17) -0.0121(15) 0.0175(15) -0.0077(15)
C8 0.063(2) 0.053(2) 0.049(2) -0.0199(18) 0.0298(19) -0.0025(18)
C9 0.062(2) 0.0325(18) 0.069(3) -0.0107(18) 0.024(2) 0.0034(17)
C10 0.049(2) 0.0364(19) 0.049(2) 0.0035(16) 0.0177(17) 0.0042(15)
C11 0.0287(15) 0.0364(16) 0.0260(15) -0.0044(13) 0.0103(13) -0.0033(12)
C12 0.0275(15) 0.0358(16) 0.0261(15) -0.0002(13) 0.0089(12) -0.0042(13)
C13 0.0451(19) 0.046(2) 0.052(2) -0.0086(17) 0.0163(17) 0.0074(16)
C14 0.0401(19) 0.058(2) 0.063(2) 0.000(2) 0.0226(18) 0.0130(17)
C15 0.0282(16) 0.055(2) 0.057(2) 0.0064(18) 0.0129(16) 0.0038(15)
C16 0.0278(15) 0.0461(19) 0.0390(18) 0.0043(15) 0.0093(14) -0.0013(14)
C17 0.0309(17) 0.059(2) 0.055(2) -0.0042(19) 0.0071(16) -0.0109(16)
C18 0.0408(19) 0.055(2) 0.049(2) -0.0180(18) 0.0097(17) -0.0164(17)
C19 0.0356(16) 0.0398(17) 0.0328(16) -0.0042(14) 0.0105(14) -0.0086(14)
C20 0.050(2) 0.0442(19) 0.0374(18) -0.0144(15) 0.0137(16) -0.0085(16)
C21 0.0399(18) 0.0454(19) 0.0333(17) -0.0042(15) 0.0132(15) 0.0081(15)
C22 0.0282(15) 0.0424(18) 0.0262(15) 0.0014(13) 0.0089(13) 0.0035(13)
C23 0.0293(15) 0.0339(16) 0.0252(14) 0.0040(12) 0.0093(12) -0.0021(12)
C24 0.0278(15) 0.0347(16) 0.0300(16) 0.0032(13) 0.0082(13) -0.0034(13)
C25 0.029(2) 0.052(3) 0.037(3) 0.000 0.004(2) 0.000
C26 0.0329(16) 0.0451(18) 0.0289(16) 0.0006(14) 0.0009(14) 0.0023(14)
C27 0.0305(17) 0.067(2) 0.047(2) -0.0107(18) -0.0015(16) 0.0149(16)
C28 0.0399(19) 0.057(2) 0.0420(19) -0.0133(17) 0.0028(16) 0.0163(16)
C29 0.0292(15) 0.0368(16) 0.0222(14) 0.0044(12) 0.0040(12) 0.0031(13)
C30 0.0278(14) 0.0291(15) 0.0213(14) 0.0018(12) 0.0058(12) -0.0006(12)
C31 0.0327(16) 0.0334(16) 0.0248(15) 0.0024(13) 0.0059(13) 0.0026(13)
C32 0.0287(15) 0.0332(16) 0.0281(15) 0.0021(13) 0.0109(13) 0.0002(12)
C33 0.0335(15) 0.0268(15) 0.0258(15) -0.0008(12) 0.0062(13) 0.0023(13)
O1W 0.0687(18) 0.0642(17) 0.0695(18) -0.0262(14) 0.0349(16) -0.0078(14)

loop_
_atom_type_symbol
_atom_type_description
_atom_type_scat_dispersion_real
_atom_type_scat_dispersion_imag
_atom_type_scat_source
C C 0.0033 0.0016 'International Tables Vol C Tables 4.2.6.8 and 6.1.1.4'
H H 0.0000 0.0000 'International Tables Vol C Tables 4.2.6.8 and 6.1.1.4'
N N 0.0061 0.0033 'International Tables Vol C Tables 4.2.6.8 and 6.1.1.4'
O O 0.0106 0.0060 'International Tables Vol C Tables 4.2.6.8 and 6.1.1.4'
Mn Mn 0.3368 0.7283 'International Tables Vol C Tables 4.2.6.8 and 6.1.1.4'

loop_
_geom_angle_atom_site_label_1
_geom_angle_atom_site_label_2
_geom_angle_atom_site_label_3
_geom_angle
_geom_angle_site_symmetry_3
_geom_angle_publ_flag
O4 Mn1 O3 100.81(8) . y
O4 Mn1 N1 164.98(8) . y
O3 Mn1 N1 82.32(8) . y
O4 Mn1 N4 106.38(8) . y
O3 Mn1 N4 84.98(8) . y
N1 Mn1 N4 88.48(8) . y
O4 Mn1 N2 94.37(8) . y
O3 Mn1 N2 119.78(8) . y
N1 Mn1 N2 71.63(8) . y
N4 Mn1 N2 144.33(8) . y
O4 Mn1 N3 91.79(8) . y
O3 Mn1 N3 153.73(8) . y
N1 Mn1 N3 91.46(8) . y
N4 Mn1 N3 69.30(8) . y
N2 Mn1 N3 81.61(8) . y
C1 N1 C12 117.9(3) . ?
C1 N1 Mn1 124.4(2) . ?
C12 N1 Mn1 117.43(19) . ?
C10 N2 C11 117.1(3) . ?
C10 N2 Mn1 126.9(2) . ?
C11 N2 Mn1 115.98(18) . ?
C13 N3 C24 117.1(3) . ?
C13 N3 Mn1 128.4(2) . ?
C24 N3 Mn1 114.51(18) . ?
C22 N4 C23 117.5(2) . ?
C22 N4 Mn1 122.56(18) . ?
C23 N4 Mn1 119.94(19) . ?
C32 O3 Mn1 107.24(18) . ?
C33 O4 Mn1 139.08(19) . ?
N1 C1 C2 123.3(3) . ?
N1 C1 H1 118.3 . ?
C2 C1 H1 118.3 . ?
C3 C2 C1 119.7(3) . ?
C3 C2 H2 120.2 . ?
C1 C2 H2 120.2 . ?
C2 C3 C4 118.7(3) . ?
C2 C3 H3 120.7 . ?
C4 C3 H3 120.7 . ?
C12 C4 C3 117.8(3) . ?
C12 C4 C5 119.4(3) . ?
C3 C4 C5 122.8(3) . ?
C6 C5 C4 121.1(3) . ?
C6 C5 H5 119.5 . ?
C4 C5 H5 119.5 . ?
C5 C6 C7 121.3(3) . ?
C5 C6 H6 119.4 . ?
C7 C6 H6 119.4 . ?
C8 C7 C11 116.7(3) . ?
C8 C7 C6 123.8(3) . ?
C11 C7 C6 119.5(3) . ?
C9 C8 C7 120.2(3) . ?
C9 C8 H8 119.9 . ?
C7 C8 H8 119.9 . ?
C8 C9 C10 119.6(3) . ?
C8 C9 H9 120.2 . ?
C10 C9 H9 120.2 . ?
N2 C10 C9 122.7(3) . ?
N2 C10 H10 118.6 . ?
C9 C10 H10 118.6 . ?
N2 C11 C7 123.7(3) . ?
N2 C11 C12 117.3(2) . ?
C7 C11 C12 119.0(3) . ?
N1 C12 C4 122.5(3) . ?
N1 C12 C11 117.6(2) . ?
C4 C12 C11 119.8(3) . ?
N3 C13 C14 124.4(3) . ?
N3 C13 H13 117.8 . ?
C14 C13 H13 117.8 . ?
C15 C14 C13 118.6(3) . ?
C15 C14 H14 120.7 . ?
C13 C14 H14 120.7 . ?
C14 C15 C16 119.7(3) . ?
C14 C15 H15 120.1 . ?
C16 C15 H15 120.1 . ?
C15 C16 C24 117.5(3) . ?
C15 C16 C17 123.4(3) . ?
C24 C16 C17 119.1(3) . ?
C18 C17 C16 121.9(3) . ?
C18 C17 H17 119.1 . ?
C16 C17 H17 119.1 . ?
C17 C18 C19 120.8(3) . ?
C17 C18 H18 119.6 . ?
C19 C18 H18 119.6 . ?
C23 C19 C20 117.9(3) . ?
C23 C19 C18 119.5(3) . ?
C20 C19 C18 122.6(3) . ?
C21 C20 C19 119.8(3) . ?
C21 C20 H20 120.1 . ?
C19 C20 H20 120.1 . ?
C20 C21 C22 118.8(3) . ?
C20 C21 H21 120.6 . ?
C22 C21 H21 120.6 . ?
N4 C22 C21 123.7(3) . ?
N4 C22 H22 118.2 . ?
C21 C22 H22 118.2 . ?
N4 C23 C19 122.4(3) . ?
N4 C23 C24 118.1(3) . ?
C19 C23 C24 119.6(3) . ?
N3 C24 C16 122.6(3) . ?
N3 C24 C23 118.2(2) . ?
C16 C24 C23 119.2(3) . ?
O1 C25 C26 121.5(2) . ?
O1 C25 C26 121.5(2) 2_656 ?
C26 C25 C26 117.1(4) 2_656 ?
C31 C26 C27 119.1(3) . ?
C31 C26 C25 120.4(3) . ?
C27 C26 C25 120.5(3) . ?
C26 C27 C28 119.9(3) . ?
C26 C27 H27 120.0 . ?
C28 C27 H27 120.0 . ?
C27 C28 C29 121.1(3) . ?
C27 C28 H28 119.4 . ?
C29 C28 H28 119.4 . ?
C28 C29 C30 118.9(3) . ?
C28 C29 C33 116.0(3) 7_556 ?
C30 C29 C33 125.1(2) 7_556 ?
C31 C30 C29 118.8(3) . ?
C31 C30 C32 119.1(3) . ?
C29 C30 C32 122.2(2) . ?
C26 C31 C30 122.0(3) . ?
C26 C31 H31 119.0 . ?
C30 C31 H31 119.0 . ?
O2 C32 O3 124.2(3) . ?
O2 C32 C30 118.3(3) . ?
O3 C32 C30 117.4(2) . ?
O5 C33 O4 125.0(3) . ?
O5 C33 C29 118.0(3) 7_556 ?
O4 C33 C29 116.6(2) 7_556 ?
H1WA O1W H1WB 104.5 . ?

loop_
_geom_bond_atom_site_label_1
_geom_bond_atom_site_label_2
_geom_bond_distance
_geom_bond_site_symmetry_2
_geom_bond_publ_flag
Mn1 O4 2.105(2) . y
Mn1 O3 2.157(2) . y
Mn1 N1 2.293(2) . y
Mn1 N4 2.308(2) . y
Mn1 N2 2.332(2) . y
Mn1 N3 2.467(3) . y
N1 C1 1.319(4) . ?
N1 C12 1.355(4) . ?
N2 C10 1.321(4) . ?
N2 C11 1.363(4) . ?
N3 C13 1.319(4) . ?
N3 C24 1.359(4) . ?
N4 C22 1.326(4) . ?
N4 C23 1.363(3) . ?
O1 C25 1.209(6) . ?
O2 C32 1.230(3) . ?
O3 C32 1.252(3) . ?
O4 C33 1.276(3) . ?
O5 C33 1.232(3) . ?
C1 C2 1.389(4) . ?
C1 H1 0.9300 . ?
C2 C3 1.365(5) . ?
C2 H2 0.9300 . ?
C3 C4 1.407(5) . ?
C3 H3 0.9300 . ?
C4 C12 1.404(4) . ?
C4 C5 1.426(5) . ?
C5 C6 1.346(5) . ?
C5 H5 0.9300 . ?
C6 C7 1.439(5) . ?
C6 H6 0.9300 . ?
C7 C8 1.398(5) . ?
C7 C11 1.398(4) . ?
C8 C9 1.342(5) . ?
C8 H8 0.9300 . ?
C9 C10 1.408(5) . ?
C9 H9 0.9300 . ?
C10 H10 0.9300 . ?
C11 C12 1.453(4) . ?
C13 C14 1.400(5) . ?
C13 H13 0.9300 . ?
C14 C15 1.362(5) . ?
C14 H14 0.9300 . ?
C15 C16 1.398(5) . ?
C15 H15 0.9300 . ?
C16 C24 1.417(4) . ?
C16 C17 1.421(5) . ?
C17 C18 1.332(5) . ?
C17 H17 0.9300 . ?
C18 C19 1.438(4) . ?
C18 H18 0.9300 . ?
C19 C23 1.399(4) . ?
C19 C20 1.402(4) . ?
C20 C21 1.356(4) . ?
C20 H20 0.9300 . ?
C21 C22 1.398(4) . ?
C21 H21 0.9300 . ?
C22 H22 0.9300 . ?
C23 C24 1.436(4) . ?
C25 C26 1.503(4) . ?
C25 C26 1.503(4) 2_656 ?
C26 C31 1.377(4) . ?
C26 C27 1.381(5) . ?
C27 C28 1.384(4) . ?
C27 H27 0.9300 . ?
C28 C29 1.391(4) . ?
C28 H28 0.9300 . ?
C29 C30 1.402(4) . ?
C29 C33 1.523(4) 7_556 ?
C30 C31 1.388(4) . ?
C30 C32 1.518(4) . ?
C31 H31 0.9300 . ?
C33 C29 1.523(4) 7_556 ?
O1W H1WA 0.8500 . ?
O1W H1WB 0.8500 . ?

loop_
_geom_hbond_atom_site_label_D
_geom_hbond_atom_site_label_H
_geom_hbond_atom_site_label_A
_geom_hbond_distance_DH
_geom_hbond_distance_HA
_geom_hbond_distance_DA
_geom_hbond_angle_DHA
_geom_hbond_site_symmetry_A
O1W H1WA O5 0.85 2.18 3.020(3) 167.9 .
O1W H1WB O5 0.85 2.29 3.111(3) 161.9 7_566
O1W H1WB O4 0.85 2.39 3.102(3) 141.0 7_566

loop_
_geom_torsion_atom_site_label_1
_geom_torsion_atom_site_label_2
_geom_torsion_atom_site_label_3
_geom_torsion_atom_site_label_4
_geom_torsion
_geom_torsion_site_symmetry_1
_geom_torsion_site_symmetry_4
O4 Mn1 N1 C1 -151.8(3) . .
O3 Mn1 N1 C1 -48.6(2) . .
N4 Mn1 N1 C1 36.5(2) . .
N2 Mn1 N1 C1 -173.6(2) . .
N3 Mn1 N1 C1 105.7(2) . .
O4 Mn1 N1 C12 22.8(4) . .
O3 Mn1 N1 C12 126.0(2) . .
N4 Mn1 N1 C12 -148.9(2) . .
N2 Mn1 N1 C12 1.04(19) . .
N3 Mn1 N1 C12 -79.6(2) . .
O4 Mn1 N2 C10 1.5(3) . .
O3 Mn1 N2 C10 106.6(2) . .
N1 Mn1 N2 C10 176.0(3) . .
N4 Mn1 N2 C10 -124.8(2) . .
N3 Mn1 N2 C10 -89.7(3) . .
O4 Mn1 N2 C11 -176.61(19) . .
O3 Mn1 N2 C11 -71.5(2) . .
N1 Mn1 N2 C11 -2.14(19) . .
N4 Mn1 N2 C11 57.1(2) . .
N3 Mn1 N2 C11 92.2(2) . .
O4 Mn1 N3 C13 -73.9(3) . .
O3 Mn1 N3 C13 166.9(3) . .
N1 Mn1 N3 C13 91.4(3) . .
N4 Mn1 N3 C13 179.2(3) . .
N2 Mn1 N3 C13 20.2(3) . .
O4 Mn1 N3 C24 105.0(2) . .
O3 Mn1 N3 C24 -14.2(3) . .
N1 Mn1 N3 C24 -89.7(2) . .
N4 Mn1 N3 C24 -1.89(19) . .
N2 Mn1 N3 C24 -160.9(2) . .
O4 Mn1 N4 C22 96.7(2) . .
O3 Mn1 N4 C22 -3.2(2) . .
N1 Mn1 N4 C22 -85.6(2) . .
N2 Mn1 N4 C22 -140.3(2) . .
N3 Mn1 N4 C22 -177.7(2) . .
O4 Mn1 N4 C23 -83.7(2) . .
O3 Mn1 N4 C23 176.5(2) . .
N1 Mn1 N4 C23 94.1(2) . .
N2 Mn1 N4 C23 39.4(3) . .
N3 Mn1 N4 C23 1.94(19) . .
O4 Mn1 O3 C32 86.87(19) . .
N1 Mn1 O3 C32 -78.25(19) . .
N4 Mn1 O3 C32 -167.38(19) . .
N2 Mn1 O3 C32 -14.6(2) . .
N3 Mn1 O3 C32 -155.8(2) . .
O3 Mn1 O4 C33 68.8(3) . .
N1 Mn1 O4 C33 169.6(3) . .
N4 Mn1 O4 C33 -19.1(3) . .
N2 Mn1 O4 C33 -169.7(3) . .
N3 Mn1 O4 C33 -88.0(3) . .
C12 N1 C1 C2 1.8(4) . .
Mn1 N1 C1 C2 176.4(2) . .
N1 C1 C2 C3 -0.7(5) . .
C1 C2 C3 C4 0.1(5) . .
C2 C3 C4 C12 -0.7(4) . .
C2 C3 C4 C5 -178.4(3) . .
C12 C4 C5 C6 -1.0(5) . .
C3 C4 C5 C6 176.7(3) . .
C4 C5 C6 C7 -0.4(6) . .
C5 C6 C7 C8 -176.1(4) . .
C5 C6 C7 C11 0.4(5) . .
C11 C7 C8 C9 -1.6(5) . .
C6 C7 C8 C9 175.1(3) . .
C7 C8 C9 C10 0.7(6) . .
C11 N2 C10 C9 -3.1(5) . .
Mn1 N2 C10 C9 178.8(2) . .
C8 C9 C10 N2 1.8(5) . .
C10 N2 C11 C7 2.2(4) . .
Mn1 N2 C11 C7 -179.5(2) . .
C10 N2 C11 C12 -175.3(3) . .
Mn1 N2 C11 C12 3.0(3) . .
C8 C7 C11 N2 0.1(5) . .
C6 C7 C11 N2 -176.7(3) . .
C8 C7 C11 C12 177.6(3) . .
C6 C7 C11 C12 0.8(4) . .
C1 N1 C12 C4 -2.4(4) . .
Mn1 N1 C12 C4 -177.4(2) . .
C1 N1 C12 C11 175.1(2) . .
Mn1 N1 C12 C11 0.1(3) . .
C3 C4 C12 N1 1.9(4) . .
C5 C4 C12 N1 179.7(3) . .
C3 C4 C12 C11 -175.6(3) . .
C5 C4 C12 C11 2.2(4) . .
N2 C11 C12 N1 -2.1(4) . .
C7 C11 C12 N1 -179.7(3) . .
N2 C11 C12 C4 175.5(3) . .
C7 C11 C12 C4 -2.1(4) . .
C24 N3 C13 C14 0.2(5) . .
Mn1 N3 C13 C14 179.1(3) . .
N3 C13 C14 C15 0.1(6) . .
C13 C14 C15 C16 -0.5(5) . .
C14 C15 C16 C24 0.6(5) . .
C14 C15 C16 C17 -178.9(3) . .
C15 C16 C17 C18 -178.9(4) . .
C24 C16 C17 C18 1.6(5) . .
C16 C17 C18 C19 -0.1(6) . .
C17 C18 C19 C23 -1.3(5) . .
C17 C18 C19 C20 177.6(3) . .
C23 C19 C20 C21 -0.3(5) . .
C18 C19 C20 C21 -179.2(3) . .
C19 C20 C21 C22 -1.1(5) . .
C23 N4 C22 C21 0.1(4) . .
Mn1 N4 C22 C21 179.8(2) . .
C20 C21 C22 N4 1.2(5) . .
C22 N4 C23 C19 -1.6(4) . .
Mn1 N4 C23 C19 178.8(2) . .
C22 N4 C23 C24 177.8(3) . .
Mn1 N4 C23 C24 -1.8(3) . .
C20 C19 C23 N4 1.6(4) . .
C18 C19 C23 N4 -179.4(3) . .
C20 C19 C23 C24 -177.8(3) . .
C18 C19 C23 C24 1.2(4) . .
C13 N3 C24 C16 -0.2(4) . .
Mn1 N3 C24 C16 -179.2(2) . .
C13 N3 C24 C23 -179.3(3) . .
Mn1 N3 C24 C23 1.7(3) . .
C15 C16 C24 N3 -0.2(5) . .
C17 C16 C24 N3 179.3(3) . .
C15 C16 C24 C23 178.9(3) . .
C17 C16 C24 C23 -1.6(4) . .
N4 C23 C24 N3 -0.1(4) . .
C19 C23 C24 N3 179.3(3) . .
N4 C23 C24 C16 -179.2(3) . .
C19 C23 C24 C16 0.2(4) . .
O1 C25 C26 C31 -39.6(3) . .
C26 C25 C26 C31 140.4(3) 2_656 .
O1 C25 C26 C27 140.0(3) . .
C26 C25 C26 C27 -40.0(3) 2_656 .
C31 C26 C27 C28 2.5(5) . .
C25 C26 C27 C28 -177.1(3) . .
C26 C27 C28 C29 -1.8(6) . .
C27 C28 C29 C30 -1.1(5) . .
C27 C28 C29 C33 179.6(3) . 7_556
C28 C29 C30 C31 3.2(4) . .
C33 C29 C30 C31 -177.6(3) 7_556 .
C28 C29 C30 C32 -176.0(3) . .
C33 C29 C30 C32 3.1(4) 7_556 .
C27 C26 C31 C30 -0.4(5) . .
C25 C26 C31 C30 179.2(3) . .
C29 C30 C31 C26 -2.5(4) . .
C32 C30 C31 C26 176.8(3) . .
Mn1 O3 C32 O2 -6.9(4) . .
Mn1 O3 C32 C30 173.16(19) . .
C31 C30 C32 O2 -7.6(4) . .
C29 C30 C32 O2 171.7(3) . .
C31 C30 C32 O3 172.4(3) . .
C29 C30 C32 O3 -8.3(4) . .
Mn1 O4 C33 O5 -146.4(2) . .
Mn1 O4 C33 C29 40.6(4) . 7_556
